data_2003292
loop_
_publ_author_name
'Chiaroni, A.'
'Gu\'enard, D.'
'Gu\'eritte-Voegelein, F.'
'Khuong-Huu, F.'
'Py, S.'
'Riche, C.'
'Wahl, A.'

_publ_contact_author
;
      Dr Claude Riche
      Institut de Chimie des Substances Naturelles
      CNRS
      91198 Gif-sur-Yvette CEDEX
      France
;
_publ_section_title
;
 A Baccatin III Derivative
;
_journal_issue 3
_journal_name_full 'Acta Crystallographica Section C'
_journal_page_first 465
_journal_page_last 468
_journal_paper_doi 10.1107/S0108270194007341
_journal_volume 51
_journal_year 1995
_chemical_compound_source
;
chemical synthesis
;
_chemical_formula_moiety 'C26 H44 O8 Si'
_chemical_formula_sum 'C26 H44 O8 Si'
_chemical_formula_weight 512.72
_chemical_name_systematic
;
Baccatin III derivative
;
_space_group_IT_number 4
_symmetry_cell_setting monoclinic
_symmetry_space_group_name_Hall 'P 2yb'
_symmetry_space_group_name_H-M 'P 1 21 1'
_atom_type_scat_source
;International Tables for X-ray Crystallography
(1974, Vol IV, Table 2.2B)
;
_cell_angle_alpha 90.00
_cell_angle_beta 100.15(2)
_cell_angle_gamma 90.00
_cell_formula_units_Z 2
_cell_length_a 8.323(4)
_cell_length_b 10.569(5)
_cell_length_c 17.022(10)
_cell_measurement_reflns_used 25
_cell_measurement_temperature 293
_cell_measurement_theta_max 22.2
_cell_measurement_theta_min 13.4
_cell_volume 1473.9(13)
_computing_data_collection 'CAD4 software (Enraf-Nonius, 1989)'
_computing_data_reduction 'NONIUS (Riche, 1989)'
_computing_molecular_graphics 'R3M  (Riche, 1983), ORTEP (Johnson, 1965)'
_computing_publication_material 'ACTACIF (Riche, 1992)'
_computing_structure_refinement 'SHELX76   (Sheldrick, 1976)'
_computing_structure_solution 'SHELXS86  (Sheldrick, 1985)'
_diffrn_ambient_temperature 293
_diffrn_measurement_device 'Nonius CAD4 diffractometer'
_diffrn_measurement_method \q/2\q
_diffrn_radiation_monochromator graphite
_diffrn_radiation_source 'X-ray tube'
_diffrn_radiation_type 'Cu K\a'
_diffrn_radiation_wavelength 1.5418
_diffrn_reflns_av_R_equivalents 0.079
_diffrn_reflns_limit_h_max 9
_diffrn_reflns_limit_h_min -9
_diffrn_reflns_limit_k_max 12
_diffrn_reflns_limit_k_min 0
_diffrn_reflns_limit_l_max 20
_diffrn_reflns_limit_l_min 0
_diffrn_reflns_number 2766
_diffrn_reflns_theta_max 65.68
_diffrn_reflns_theta_min 2.64
_diffrn_standards_decay_% 0
_diffrn_standards_interval_time 166
_diffrn_standards_number 3
_exptl_absorpt_coefficient_mu 1.03
_exptl_absorpt_correction_type none
_exptl_crystal_colour colourless
_exptl_crystal_density_diffrn 1.16
_exptl_crystal_description prism
_exptl_crystal_F_000 556.00
_exptl_crystal_size_max 0.30
_exptl_crystal_size_mid 0.20
_exptl_crystal_size_min 0.13
_refine_diff_density_max 0.53
_refine_diff_density_min -0.56
_refine_ls_extinction_method none
_refine_ls_goodness_of_fit_obs 1.25
_refine_ls_hydrogen_treatment noref
_refine_ls_matrix_type full
_refine_ls_number_parameters 285
_refine_ls_number_reflns 1615
_refine_ls_R_factor_obs 0.105
_refine_ls_shift/esd_max 0.04
_refine_ls_structure_factor_coef F
_refine_ls_weighting_details 'w=1/[\s^2^(F) + 0.163230 F^2^]'
_refine_ls_weighting_scheme calc
_refine_ls_wR_factor_obs 0.145
_reflns_number_observed 1630
_reflns_number_total 2674
_reflns_observed_criterion refl_observed_if_I_>_2.5_sigma(I)
_cod_data_source_file pa1126.cif
_cod_data_source_block taxane
_cod_depositor_comments
;

  Adding _atom_site_type_symbol tag to prevent confusion between Ho and H
  atoms.

  Andrius Merkys
  2013-10-29

The following automatic conversions were performed:

'_refine_ls_weighting_scheme' value 'calc w=1/[\s^2^(F) + 0.163230
F^2^]' was changed to 'calc'. New tag '_refine_ls_weighting_details'
was created. The value of the new tag was set to 'w=1/[\s^2^(F) +
0.163230 F^2^]'.

Automatic conversion script
Id: cif_fix_values 3143 2015-03-26 13:38:13Z robertas 
;
_cod_original_sg_symbol_H-M 'P 21'
_cod_database_code 2003292

loop_
_symmetry_equiv_pos_as_xyz
+x,+y,+z
-x,1/2+y,-z

loop_
_atom_site_aniso_label
_atom_site_aniso_U_11
_atom_site_aniso_U_12
_atom_site_aniso_U_13
_atom_site_aniso_U_22
_atom_site_aniso_U_23
_atom_site_aniso_U_33
C1 0.0307(47) 0.0064(45) 0.0208(47) 0.0382(61) 0.0230(58) 0.0609(70)
C2 0.0319(50) -0.0101(50) 0.0050(42) 0.0546(73) 0.0052(52) 0.0350(60)
C3 0.0314(46) -0.0030(40) 0.0256(45) 0.0310(54) -0.0026(46) 0.0491(62)
C4 0.0395(53) -0.0064(53) 0.0228(50) 0.0503(69) -0.0166(60) 0.0502(71)
C5 0.0322(52) -0.0125(49) 0.0251(53) 0.0450(70) -0.0170(66) 0.0823(89)
C6 0.0315(54) 0.0062(60) 0.0051(51) 0.0724(95) 0.0082(74) 0.0621(78)
C7 0.0454(57) -0.0029(59) 0.0374(55) 0.0565(76) -0.0071(66) 0.0573(71)
C8 0.0448(56) 0.0086(48) 0.0224(54) 0.0318(61) 0.0137(55) 0.0572(70)
C9 0.0321(43) 0.0071(43) 0.0273(43) 0.0226(47) 0.0146(50) 0.0519(61)
C10 0.0280(42) 0.0124(42) 0.0188(40) 0.0327(55) 0.0064(50) 0.0453(59)
C11 0.0284(44) 0.0003(42) 0.0172(42) 0.0295(52) 0.0002(49) 0.0458(59)
C12 0.0384(52) 0.0025(46) 0.0179(48) 0.0354(61) -0.0092(51) 0.0459(64)
C13 0.0471(62) -0.0114(67) 0.0203(53) 0.0879(99) -0.0369(73) 0.0446(68)
C14 0.0469(59) -0.0003(64) 0.0317(57) 0.0601(82) -0.0022(73) 0.0655(80)
C15 0.0272(43) 0.0026(44) -0.0009(40) 0.0380(59) 0.0054(53) 0.0392(57)
C16 0.0433(56) -0.0100(48) 0.0336(56) 0.0284(54) -0.0044(63) 0.0785(85)
C17 0.0551(65) 0.0026(60) 0.0173(56) 0.0626(85) 0.0086(61) 0.0416(66)
C18 0.0712(85) 0.0131(65) 0.0218(77) 0.0426(74) 0.0171(74) 0.0855(97)
C19 0.0452(59) -0.0013(55) 0.0244(59) 0.0461(71) -0.0091(70) 0.0713(81)
C20 0.0497(60) -0.0230(57) 0.0105(50) 0.0531(73) -0.0080(55) 0.0341(57)
O1 0.0421(38) -0.0032(39) 0.0139(37) 0.0569(56) 0.0184(47) 0.0659(50)
O2 0.0565(47) -0.0288(47) 0.0160(43) 0.0684(64) 0.0137(52) 0.0677(57)
O4 0.0384(38) 0.0074(41) 0.0318(40) 0.0706(61) -0.0289(54) 0.0812(63)
O5 0.0553(47) -0.0104(48) 0.0242(40) 0.0724(65) -0.0040(49) 0.0612(55)
O7 0.0547(44) 0.0051(45) 0.0430(40) 0.0656(59) 0.0225(52) 0.0654(54)
O9 0.0282(33) -0.0007(35) 0.0177(33) 0.0591(54) -0.0162(43) 0.0658(51)
O10 0.0477(42) -0.0129(35) 0.0324(39) 0.0350(44) -0.0022(41) 0.0750(58)
O13 0.0460(45) 0.0164(43) 0.0310(43) 0.0742(70) -0.0288(57) 0.0857(66)
Si 0.0807(27) 0.0193(28) 0.0628(26) 0.1040(40) 0.0484(35) 0.1088(36)

loop_
_atom_site_type_symbol
_atom_site_label
_atom_site_fract_x
_atom_site_fract_y
_atom_site_fract_z
_atom_site_U_iso_or_equiv
_atom_site_thermal_displace_type
_atom_site_calc_flag
_atom_site_calc_attached_atom
C C1 0.7446(12) -0.0157(13) 0.9630(7) 0.044(11) Uani ? ?
C C2 0.6801(12) -0.0723(14) 0.8826(6) 0.041(11) Uani ? ?
C C3 0.6388(11) 0.0138(12) 0.8073(6) 0.037(10) Uani ? ?
C C4 0.4554(13) -0.0163(14) 0.7747(7) 0.047(11) Uani ? ?
C C5 0.3929(13) 0.0032(14) 0.6865(9) 0.054(13) Uani ? ?
C C6 0.5218(13) -0.0052(17) 0.6354(8) 0.056(14) Uani ? ?
C C7 0.6778(13) 0.0625(15) 0.6691(7) 0.053(12) Uani ? ?
C C8 0.7618(13) -0.0040(13) 0.7481(7) 0.045(11) Uani ? ?
C C9 0.9228(11) 0.0660(11) 0.7784(6) 0.036(9) Uani ? ?
C C10 0.9349(11) 0.1860(12) 0.8330(6) 0.036(9) Uani ? ?
C C11 0.8630(11) 0.1721(12) 0.9086(6) 0.035(9) Uani ? ?
C C12 0.7356(12) 0.2423(12) 0.9166(7) 0.040(10) Uani ? ?
C C13 0.6175(14) 0.2139(17) 0.9723(8) 0.060(14) Uani ? ?
C C14 0.6232(14) 0.0724(16) 0.9955(8) 0.058(13) Uani ? ?
C C15 0.9073(11) 0.0581(12) 0.9659(6) 0.036(9) Uani ? ?
C C16 1.0429(13) -0.0259(12) 0.9452(8) 0.051(12) Uani ? ?
C C17 0.9750(15) 0.1107(14) 1.0475(7) 0.054(13) Uani ? ?
C C18 0.6803(17) 0.3622(15) 0.8631(10) 0.068(15) Uani ? ?
C C19 0.8045(14) -0.1407(14) 0.7299(8) 0.055(13) Uani ? ?
C C20 0.4331(14) -0.1443(14) 0.8085(6) 0.046(11) Uani ? ?
O O1 0.7820(9) -0.1210(10) 1.0167(5) 0.056(9) Uani ? ?
O O2 0.5346(11) -0.1429(11) 0.8863(5) 0.065(10) Uani ? ?
O O4 0.3753(9) 0.0781(12) 0.8168(6) 0.064(10) Uani ? ?
O O5 0.2616(10) -0.0798(12) 0.6550(5) 0.064(10) Uani ? ?
O O7 0.7870(9) 0.0609(9) 0.6145(5) 0.062(9) Uani ? ?
O O9 1.0440(8) 0.0325(10) 0.7546(5) 0.052(8) Uani ? ?
O O10 1.0986(9) 0.2254(9) 0.8459(5) 0.053(9) Uani ? ?
O O13 0.4630(10) 0.2522(12) 0.9393(6) 0.069(11) Uani ? ?
Si Si 0.8044(6) 0.1623 0.5424(3) 0.099(6) Uani ? ?
C C21 1.0141(12) 0.1475(15) 0.5218(8) 0.083(5) Uiso ? ?
C C22 1.0581(17) 0.2205(20) 0.4567(10) 0.097(6) Uiso ? ?
C C23 0.7612(23) 0.3239(9) 0.5752(12) 0.216(18) Uiso ? ?
C C24 0.8852(36) 0.3834(23) 0.6339(21) 0.200(16) Uiso ? ?
C C25 0.6503(19) 0.1201(18) 0.4530(8) 0.229(20) Uiso ? ?
C C26 0.6611(38) -0.0049(26) 0.4196(18) 0.201(16) Uiso ? ?
H H2 0.77739 -0.12217 0.87362 0.045 Uiso calc C2
H H3 0.65217 0.10649 0.81837 0.041 Uiso calc C3
H H5 0.35159 0.09221 0.68416 0.059 Uiso calc C5
H H6a 0.47727 0.03228 0.58205 0.062 Uiso calc C6
H H6b 0.54755 -0.09652 0.62850 0.062 Uiso calc C6
H H7 0.65012 0.15207 0.68002 0.059 Uiso calc C7
H H10 0.86285 0.25370 0.80483 0.039 Uiso calc C10
H H13 0.65141 0.26309 1.02266 0.066 Uiso calc C13
H H14a 0.64965 0.06816 1.05502 0.064 Uiso calc C14
H H14b 0.51143 0.03728 0.97693 0.064 Uiso calc C14
H H16a 1.14494 0.02513 0.94769 0.056 Uiso calc C16
H H16b 1.06363 -0.09729 0.98417 0.056 Uiso calc C16
H H16c 1.00934 -0.06055 0.89007 0.056 Uiso calc C16
H H17a 1.07902 0.15690 1.04549 0.059 Uiso calc C17
H H17b 0.89404 0.17031 1.06424 0.059 Uiso calc C17
H H17c 0.99671 0.03975 1.08677 0.059 Uiso calc C17
H H18a 0.58158 0.40058 0.87952 0.074 Uiso calc C18
H H18b 0.77075 0.42570 0.86998 0.074 Uiso calc C18
H H18c 0.65366 0.33613 0.80576 0.074 Uiso calc C18
H H19a 0.88337 -0.14077 0.69185 0.060 Uiso calc C19
H H19b 0.85514 -0.18393 0.78051 0.060 Uiso calc C19
H H19c 0.70301 -0.18673 0.70546 0.060 Uiso calc C19
H H20a 0.46903 -0.21201 0.77440 0.051 Uiso calc C20
H H20b 0.31626 -0.15860 0.81287 0.051 Uiso calc C20
H H21a 1.03204 0.05630 0.51036 0.091 Uiso calc C21
H H21b 1.09034 0.17281 0.57153 0.091 Uiso calc C21
H H22a 1.17442 0.20316 0.45257 0.107 Uiso calc C22
H H22b 0.98587 0.19602 0.40558 0.107 Uiso calc C22
H H22c 1.04426 0.31270 0.46684 0.107 Uiso calc C22
H H23a 0.65824 0.31498 0.59734 0.237 Uiso calc C23
H H23b 0.73997 0.37721 0.52590 0.237 Uiso calc C23
H H24a 0.84666 0.46895 0.64749 0.220 Uiso calc C24
H H24b 0.90642 0.33005 0.68321 0.220 Uiso calc C24
H H24c 0.98815 0.39228 0.61177 0.220 Uiso calc C24
H H25a 0.53571 0.13620 0.46069 0.252 Uiso calc C25
H H25b 0.68227 0.18478 0.41575 0.252 Uiso calc C25
H H26a 0.77568 -0.02103 0.41193 0.221 Uiso calc C26
H H26b 0.62912 -0.06961 0.45687 0.221 Uiso calc C26
H H26c 0.58594 -0.01053 0.36700 0.221 Uiso calc C26
H HO1 0.68014 -0.17073 1.01747 0.061 Uiso calc O1
H HO4 0.25430 0.06639 0.80427 0.070 Uiso calc O4
H HO5 0.16747 -0.06608 0.68327 0.070 Uiso calc O5
H HO10 1.13923 0.23740 0.90433 0.059 Uiso calc O10
H HO13 0.42572 0.20692 0.88772 0.076 Uiso calc O13

loop_
_geom_angle_atom_site_label_1
_geom_angle_atom_site_label_2
_geom_angle_atom_site_label_3
_geom_angle
_geom_angle_publ_flag
C2 C1 C14 114.4(10) yes
C2 C1 C15 113.4(10) yes
C2 C1 O1 105.9(9) yes
C14 C1 C15 107.9(10) yes
C14 C1 O1 108.7(10) yes
C15 C1 O1 106.2(9) yes
C1 C2 C3 120.5(10) yes
C1 C2 O2 109.6(10) yes
C3 C2 O2 105.9(9) yes
C2 C3 C4 103.5(9) yes
C2 C3 C8 112.5(9) yes
C4 C3 C8 117.1(9) yes
C3 C4 C5 117.9(10) yes
C3 C4 C20 103.2(10) yes
C3 C4 O4 100.9(9) yes
C5 C4 C20 117.5(11) yes
C5 C4 O4 106.7(10) yes
C20 C4 O4 109.4(10) yes
C4 C5 C6 114.3(11) yes
C4 C5 O5 113.3(11) yes
C6 C5 O5 108.9(11) yes
C5 C6 C7 114.1(11) yes
C6 C7 C8 109.8(11) yes
C6 C7 O7 110.9(11) yes
C8 C7 O7 108.6(10) yes
C3 C8 C7 104.7(9) yes
C3 C8 C9 110.9(9) yes
C3 C8 C19 116.4(10) yes
C7 C8 C9 107.6(10) yes
C7 C8 C19 109.4(10) yes
C9 C8 C19 107.6(10) yes
C8 C9 C10 123.4(9) yes
C8 C9 O9 118.5(10) yes
C10 C9 O9 117.9(9) yes
C9 C10 C11 115.5(9) yes
C9 C10 O10 107.0(8) yes
C11 C10 O10 114.4(9) yes
C10 C11 C12 118.4(10) yes
C10 C11 C15 121.5(9) yes
C12 C11 C15 118.5(10) yes
C11 C12 C13 125.1(11) yes
C11 C12 C18 123.2(11) yes
C13 C12 C18 111.4(11) yes
C12 C13 C14 111.0(11) yes
C12 C13 O13 110.6(11) yes
C14 C13 O13 112.0(12) yes
C1 C14 C13 119.0(11) yes
C1 C15 C11 105.1(9) yes
C1 C15 C16 112.1(9) yes
C1 C15 C17 113.2(10) yes
C11 C15 C16 114.2(9) yes
C11 C15 C17 107.5(9) yes
C16 C15 C17 104.8(9) yes
C4 C20 O2 104.6(10) yes
C2 O2 C20 109.1(9) yes
C7 O7 Si 129.2(8) yes
O7 Si C21 107.2(5) yes
O7 Si C23 109.1(6) yes
O7 Si C25 108.2(6) yes
C21 Si C23 112.1(7) yes
C21 Si C25 111.3(7) yes
C23 Si C25 109.0(8) yes
Si C21 C22 118.3(11) yes
Si C23 C24 117.1(16) yes
Si C25 C26 117.2(15) yes

loop_
_geom_bond_atom_site_label_1
_geom_bond_atom_site_label_2
_geom_bond_distance
_geom_bond_publ_flag
C1 C2 1.50(2) yes
C1 C14 1.55(2) yes
C1 C15 1.560(10) yes
C1 O1 1.44(2) yes
C2 C3 1.56(2) yes
C2 O2 1.43(2) yes
C3 C4 1.560(10) yes
C3 C8 1.57(2) yes
C4 C5 1.51(2) yes
C4 C20 1.49(2) yes
C4 O4 1.46(2) yes
C5 C6 1.50(2) yes
C5 O5 1.43(2) yes
C6 C7 1.50(2) yes
C7 C8 1.57(2) yes
C7 O7 1.410(10) yes
C8 C9 1.54(2) yes
C8 C19 1.53(2) yes
C9 C10 1.56(2) yes
C9 O9 1.200(10) yes
C10 C11 1.520(10) yes
C10 O10 1.400(10) yes
C11 C12 1.32(2) yes
C11 C15 1.55(2) yes
C12 C13 1.51(2) yes
C12 C18 1.58(2) yes
C13 C14 1.55(2) yes
C13 O13 1.37(2) yes
C15 C16 1.53(2) yes
C15 C17 1.51(2) yes
C20 O2 1.440(10) yes
O7 Si 1.660(10) yes
Si C21 1.850(10) yes
Si C23 1.850(10) yes
Si C25 1.860(10) yes
C21 C22 1.45(2) yes
C23 C24 1.45(4) yes
C25 C26 1.45(3) yes

loop_
_geom_torsion_atom_site_label_1
_geom_torsion_atom_site_label_2
_geom_torsion_atom_site_label_3
_geom_torsion_atom_site_label_4
_geom_torsion
_geom_torsion_publ_flag
C15 C1 C2 C3 -59.3(11) yes
C1 C2 C3 C8 109.7(12) yes
C2 C3 C8 C9 -77.7(11) yes
C3 C8 C9 C10 -27.4(9) yes
C8 C9 C10 C11 53.4(10) yes
C9 C10 C11 C15 49.8(10) yes
C10 C11 C15 C1 -115.7(11) yes
C11 C15 C1 C2 65.1(10) yes
C14 C1 C15 C11 -62.8(11) yes
C1 C15 C11 C12 49.7(10) yes
C15 C11 C12 C13 -6.3(11) yes
C11 C12 C13 C14 -20.9(12) yes
C12 C13 C14 C1 1.7(11) yes
C13 C14 C1 C15 39.9(11) yes
C3 C2 O2 C20 21.0(10) yes
C2 O2 C20 C4 -36.5(11) yes
O2 C20 C4 C3 35.8(11) yes
C20 C4 C3 C2 -22.7(10) yes
C4 C3 C2 O2 2.0(10) yes
C8 C3 C4 C5 -29.7(10) yes
C3 C4 C5 C6 25.1(11) yes
C4 C5 C6 C7 -43.4(12) yes
C5 C6 C7 C8 65.7(12) yes
C6 C7 C8 C3 -63.8(11) yes
C7 C8 C3 C4 46.9(10) yes
C20 C4 C5 O5 26.2(11) yes
O4 C4 C5 O5 -96.9(12) yes
